data_4020033
loop_
_publ_author_name
'Batsanov, Andrei S.'
'Collings, Jonathan C.'
'Fairlamb, Ian J. S.'
'Holland, J. P.'
'Howard, J. A. K.'
'Lin, Z.'
'Marder, T. B.'
'Parsons, A. C.'
'Ward, R. M.'
'Zhu, J.'

_journal_name_full 'Journal of Organic Chemistry'
_journal_page_first 703
_journal_page_last 706
_journal_paper_doi 10.1021/jo048428u
_journal_volume 70
_journal_year 2005
_chemical_formula_moiety 'C18 H8 F6'
_chemical_formula_sum 'C18 H8 F6'
_chemical_formula_weight 338.24
_chemical_name_systematic
;
 1,4-bis(p-trifluoromethylphenyl)buta-1,3-diyne
;
_space_group_IT_number 14
_symmetry_cell_setting monoclinic
_symmetry_space_group_name_Hall '-P 2ybc'
_symmetry_space_group_name_H-M 'P 1 21/c 1'
_atom_sites_solution_hydrogens geom
_atom_sites_solution_primary direct
_atom_sites_solution_secondary difmap
_cell_angle_alpha 90.00
_cell_angle_beta 94.70(3)
_cell_angle_gamma 90.00
_cell_formula_units_Z 4
_cell_length_a 13.258(3)
_cell_length_b 6.215(1)
_cell_length_c 17.517(13)
_cell_measurement_reflns_used 3334
_cell_measurement_temperature 120(2)
_cell_measurement_theta_max 29.25
_cell_measurement_theta_min 2.69
_cell_volume 1438.5(11)
_diffrn_ambient_temperature 120(2)
_diffrn_detector_area_resol_mean 8
_diffrn_measurement_device_type 'ProteumM APEX CCD area detector'
_diffrn_measurement_method '\w scans'
_diffrn_radiation_monochromator graphite
_diffrn_radiation_source '60W microfocus Bede Microsource with glass polycapillary optics'
_diffrn_radiation_type MoK\a
_diffrn_radiation_wavelength 0.71073
_diffrn_reflns_av_R_equivalents 0.0347
_diffrn_reflns_av_sigmaI/netI 0.0324
_diffrn_reflns_limit_h_max 17
_diffrn_reflns_limit_h_min -17
_diffrn_reflns_limit_k_max 8
_diffrn_reflns_limit_k_min -8
_diffrn_reflns_limit_l_max 22
_diffrn_reflns_limit_l_min -22
_diffrn_reflns_number 14123
_diffrn_reflns_theta_max 27.50
_diffrn_reflns_theta_min 2.33
_exptl_absorpt_coefficient_mu 0.145
_exptl_absorpt_correction_T_max ?
_exptl_absorpt_correction_T_min ?
_exptl_absorpt_correction_type none
_exptl_absorpt_process_details ?
_exptl_crystal_colour colourless
_exptl_crystal_density_diffrn 1.562
_exptl_crystal_density_meas ?
_exptl_crystal_density_method .
_exptl_crystal_description plate
_exptl_crystal_F_000 680
_exptl_crystal_size_max 0.33
_exptl_crystal_size_mid 0.25
_exptl_crystal_size_min 0.08
_refine_ls_extinction_coef ?
_refine_ls_extinction_method none
_refine_ls_goodness_of_fit_ref 1.057
_refine_ls_hydrogen_treatment refall
_refine_ls_matrix_type full
_refine_ls_number_parameters 249
_refine_ls_number_reflns 3298
_refine_ls_number_restraints 0
_refine_ls_restrained_S_all 1.057
_refine_ls_R_factor_all 0.0595
_refine_ls_R_factor_gt 0.0447
_refine_ls_shift/su_max 0.000
_refine_ls_shift/su_mean 0.000
_refine_ls_structure_factor_coef Fsqd
_refine_ls_weighting_details 'calc w=1/[\s^2^(Fo^2^)+(0.0675P)^2^+0.0746P] where P=(Fo^2^+2Fc^2^)/3'
_refine_ls_weighting_scheme calc
_refine_ls_wR_factor_gt 0.1142
_refine_ls_wR_factor_ref 0.1205
_reflns_number_gt 2498
_reflns_number_total 3298
_reflns_threshold_expression I>2\s(I)
_cod_depositor_comments
;
The following automatic conversions were performed:
'_symmetry_cell_setting' value 'Monoclinic' changed to 'monoclinic'
according to '/home/saulius/struct/CIF-dictionaries/cif_core.dic'
dictionary named 'cif_core.dic' version 2.4.1 from 2010-06-29.

Automatic conversion script
Id: cif_fix_enum 1527 2010-12-29 10:47:43Z saulius 
;
_cod_original_sg_symbol_H-M P2(1)/c
_cod_database_code 4020033

loop_
_symmetry_equiv_pos_as_xyz
'x, y, z'
'-x, y+1/2, -z+1/2'
'-x, -y, -z'
'x, -y-1/2, z-1/2'

loop_
_atom_site_label
_atom_site_type_symbol
_atom_site_fract_x
_atom_site_fract_y
_atom_site_fract_z
_atom_site_U_iso_or_equiv
_atom_site_adp_type
_atom_site_occupancy
_atom_site_symmetry_multiplicity
_atom_site_calc_flag
_atom_site_refinement_flags
_atom_site_disorder_assembly
_atom_site_disorder_group
F1 F 0.00162(8) 1.88769(18) 0.31719(6) 0.0411(3) Uani 1 1 d . . .
F2 F -0.05907(8) 1.89494(18) 0.42576(6) 0.0418(3) Uani 1 1 d . . .
F3 F -0.10869(8) 1.65561(18) 0.34397(8) 0.0517(4) Uani 1 1 d . . .
F4 F 0.69809(7) 0.10313(15) 0.80853(5) 0.0312(3) Uani 1 1 d . . .
F5 F 0.79597(10) 0.1207(2) 0.71969(7) 0.0663(5) Uani 1 1 d . . .
F6 F 0.80975(10) 0.3458(2) 0.81274(10) 0.0748(5) Uani 1 1 d . . .
C1 C 0.05557(11) 1.6155(2) 0.40497(9) 0.0209(3) Uani 1 1 d . . .
C2 C 0.06811(13) 1.4159(3) 0.37161(9) 0.0264(4) Uani 1 1 d . . .
H2 H 0.0227(15) 1.375(3) 0.3298(11) 0.036(5) Uiso 1 1 d . . .
C3 C 0.14537(13) 1.2822(3) 0.40041(9) 0.0275(4) Uani 1 1 d . . .
H3 H 0.1545(13) 1.144(3) 0.3763(10) 0.029(5) Uiso 1 1 d . . .
C4 C 0.20996(11) 1.3456(3) 0.46317(9) 0.0216(3) Uani 1 1 d . . .
C5 C 0.19755(12) 1.5485(3) 0.49563(9) 0.0258(4) Uani 1 1 d . . .
H5 H 0.2426(13) 1.591(3) 0.5377(10) 0.030(5) Uiso 1 1 d . . .
C6 C 0.12080(12) 1.6823(3) 0.46651(9) 0.0256(4) Uani 1 1 d . . .
H6 H 0.1127(13) 1.823(3) 0.4897(10) 0.035(5) Uiso 1 1 d . . .
C7 C 0.28546(12) 1.2000(3) 0.49601(9) 0.0241(3) Uani 1 1 d . . .
C8 C 0.34483(12) 1.0728(3) 0.52581(9) 0.0233(3) Uani 1 1 d . . .
C9 C 0.41069(11) 0.9274(3) 0.56166(9) 0.0218(3) Uani 1 1 d . . .
C10 C 0.46668(12) 0.8002(3) 0.59541(8) 0.0219(3) Uani 1 1 d . . .
C11 C 0.53448(11) 0.6569(2) 0.63829(8) 0.0202(3) Uani 1 1 d . . .
C12 C 0.55448(12) 0.4510(3) 0.61084(9) 0.0245(4) Uani 1 1 d . . .
H12 H 0.5231(14) 0.405(3) 0.5630(11) 0.031(5) Uiso 1 1 d . . .
C13 C 0.62288(12) 0.3185(3) 0.65190(9) 0.0249(4) Uani 1 1 d . . .
H13 H 0.6376(14) 0.177(3) 0.6296(10) 0.035(5) Uiso 1 1 d . . .
C14 C 0.67103(11) 0.3890(3) 0.72076(9) 0.0225(3) Uani 1 1 d . . .
C15 C 0.65064(12) 0.5915(3) 0.74951(9) 0.0241(4) Uani 1 1 d . . .
H15 H 0.6838(13) 0.641(3) 0.7976(11) 0.032(5) Uiso 1 1 d . . .
C16 C 0.58202(12) 0.7247(3) 0.70829(9) 0.0227(3) Uani 1 1 d . . .
H16 H 0.5659(13) 0.865(3) 0.7293(10) 0.032(5) Uiso 1 1 d . . .
C17 C -0.02751(12) 1.7617(3) 0.37293(9) 0.0243(4) Uani 1 1 d . . .
C18 C 0.74432(12) 0.2427(3) 0.76522(9) 0.0267(4) Uani 1 1 d . . .

loop_
_atom_site_aniso_label
_atom_site_aniso_U_11
_atom_site_aniso_U_22
_atom_site_aniso_U_33
_atom_site_aniso_U_23
_atom_site_aniso_U_13
_atom_site_aniso_U_12
F1 0.0354(6) 0.0519(7) 0.0365(6) 0.0215(5) 0.0063(5) 0.0145(5)
F2 0.0439(6) 0.0484(7) 0.0329(6) -0.0046(5) 0.0019(5) 0.0244(5)
F3 0.0283(6) 0.0350(6) 0.0868(9) -0.0037(6) -0.0263(6) 0.0003(5)
F4 0.0300(5) 0.0314(6) 0.0319(5) 0.0118(4) 0.0013(4) 0.0050(4)
F5 0.0618(8) 0.0928(11) 0.0481(7) 0.0291(7) 0.0285(6) 0.0570(8)
F6 0.0537(8) 0.0318(7) 0.1270(13) 0.0192(7) -0.0640(8) -0.0117(6)
C1 0.0204(8) 0.0219(8) 0.0202(7) 0.0024(6) 0.0005(6) -0.0003(6)
C2 0.0308(9) 0.0261(9) 0.0209(8) -0.0020(7) -0.0067(7) 0.0021(7)
C3 0.0337(9) 0.0223(9) 0.0256(8) -0.0040(7) -0.0024(7) 0.0048(7)
C4 0.0203(8) 0.0234(8) 0.0211(7) 0.0055(6) 0.0008(6) 0.0007(6)
C5 0.0255(8) 0.0272(9) 0.0234(8) -0.0010(7) -0.0059(7) -0.0013(7)
C6 0.0271(8) 0.0217(8) 0.0273(8) -0.0045(7) -0.0018(7) 0.0006(7)
C7 0.0238(8) 0.0242(8) 0.0243(8) 0.0035(7) 0.0019(6) -0.0010(7)
C8 0.0220(8) 0.0245(8) 0.0232(8) 0.0029(7) 0.0007(6) -0.0001(7)
C9 0.0224(8) 0.0222(8) 0.0208(7) 0.0015(6) 0.0014(6) -0.0015(6)
C10 0.0226(8) 0.0234(8) 0.0199(7) 0.0014(6) 0.0021(6) -0.0027(6)
C11 0.0182(7) 0.0210(8) 0.0215(7) 0.0053(6) 0.0028(6) -0.0003(6)
C12 0.0292(9) 0.0240(8) 0.0200(8) -0.0002(6) -0.0005(6) -0.0008(7)
C13 0.0289(9) 0.0193(8) 0.0269(8) 0.0009(7) 0.0041(7) 0.0016(7)
C14 0.0176(8) 0.0231(8) 0.0269(8) 0.0068(6) 0.0023(6) -0.0020(6)
C15 0.0223(8) 0.0240(8) 0.0252(8) 0.0024(7) -0.0034(6) -0.0027(7)
C16 0.0234(8) 0.0196(8) 0.0250(8) 0.0004(6) 0.0013(6) -0.0010(6)
C17 0.0226(8) 0.0249(9) 0.0249(8) -0.0002(7) -0.0006(6) 0.0012(7)
C18 0.0218(8) 0.0254(9) 0.0325(9) 0.0065(7) 0.0003(7) 0.0006(7)
